data_7119110
loop_
_publ_author_name
'Nasiri, Amir H.'
'Saxena, Krishna'
'Bats, Jan W.'
'Nasiri, Hamid R.'
'Schwalbe, Harald'

_publ_section_title
;
 Biophysical investigation and conformational analysis of p38\a kinase
 inhibitor doramapimod and its analogues
;
_journal_issue 7
_journal_name_full 'Med. Chem. Commun.'
_journal_page_first 1421
_journal_paper_doi 10.1039/C6MD00262E
_journal_volume 7
_journal_year 2016
_chemical_formula_moiety 'C21 H23 Cl N4 O, C2 H6 S O'
_chemical_formula_sum 'C23 H29 Cl N4 O2 S'
_chemical_formula_weight 461.01
_chemical_name_systematic 1-(5-tert-Butyl-2-methyl-2H-pyrazol-3-yl)-3-(4-chlorophenyl)urea
_space_group_IT_number 2
_symmetry_cell_setting triclinic
_symmetry_space_group_name_Hall '-P 1'
_symmetry_space_group_name_H-M 'P -1'
_atom_sites_solution_hydrogens geom
_atom_sites_solution_primary direct
_atom_sites_solution_secondary difmap
_audit_creation_method SHELXL-97
_audit_update_record
;
2016-04-14 deposited with the CCDC.
2016-05-25 downloaded from the CCDC.
;
_cell_angle_alpha 85.347(9)
_cell_angle_beta 84.622(10)
_cell_angle_gamma 68.226(17)
_cell_formula_units_Z 2
_cell_length_a 9.5365(19)
_cell_length_b 10.4435(13)
_cell_length_c 13.1768(16)
_cell_measurement_reflns_used 156
_cell_measurement_temperature 164(2)
_cell_measurement_theta_max 23
_cell_measurement_theta_min 3
_cell_volume 1211.8(4)
_computing_cell_refinement 'SMART (Siemens, 1995)'
_computing_data_collection 'SMART (Siemens, 1995)'
_computing_data_reduction 'SAINT (Siemens, 1995)'
_computing_publication_material 'SHELXL-97 (Sheldrick, 2008)'
_computing_structure_refinement 'SHELXL-97 (Sheldrick, 2008)'
_computing_structure_solution 'SHELXS-97 (Sheldrick, 2008)'
_diffrn_ambient_temperature 164(2)
_diffrn_measured_fraction_theta_full 0.961
_diffrn_measured_fraction_theta_max 0.961
_diffrn_measurement_device_type Siemens_SMART_1K_CCD
_diffrn_measurement_method \w
_diffrn_radiation_monochromator graphite
_diffrn_radiation_source 'normal-focus sealed tube'
_diffrn_radiation_type MoK\a
_diffrn_radiation_wavelength 0.71073
_diffrn_reflns_av_R_equivalents 0.0437
_diffrn_reflns_av_sigmaI/netI 0.0381
_diffrn_reflns_limit_h_max 12
_diffrn_reflns_limit_h_min -12
_diffrn_reflns_limit_k_max 13
_diffrn_reflns_limit_k_min -13
_diffrn_reflns_limit_l_max 17
_diffrn_reflns_limit_l_min -17
_diffrn_reflns_number 15634
_diffrn_reflns_theta_full 28.00
_diffrn_reflns_theta_max 28.00
_diffrn_reflns_theta_min 1.55
_diffrn_standards_decay_% 0.0
_diffrn_standards_interval_time 1200
_diffrn_standards_number 250
_exptl_absorpt_coefficient_mu 0.270
_exptl_absorpt_correction_T_max 0.954
_exptl_absorpt_correction_T_min 0.871
_exptl_absorpt_correction_type numerical
_exptl_absorpt_process_details 'SHELXTL (Sheldrick, 2008)'
_exptl_crystal_colour colorless
_exptl_crystal_density_diffrn 1.263
_exptl_crystal_density_method 'not measured'
_exptl_crystal_description block
_exptl_crystal_F_000 488
_exptl_crystal_size_max 0.48
_exptl_crystal_size_mid 0.40
_exptl_crystal_size_min 0.18
_refine_diff_density_max 0.277
_refine_diff_density_min -0.285
_refine_diff_density_rms 0.044
_refine_ls_extinction_method none
_refine_ls_goodness_of_fit_ref 1.069
_refine_ls_hydrogen_treatment mixed
_refine_ls_matrix_type full
_refine_ls_number_parameters 291
_refine_ls_number_reflns 5625
_refine_ls_number_restraints 0
_refine_ls_restrained_S_all 1.069
_refine_ls_R_factor_all 0.0531
_refine_ls_R_factor_gt 0.0376
_refine_ls_shift/su_max 0.004
_refine_ls_shift/su_mean 0.000
_refine_ls_structure_factor_coef Fsqd
_refine_ls_weighting_details 'calc w=1/[\s^2^(Fo^2^)+(0.05P)^2^+0.2P] where P=(Fo^2^+2Fc^2^)/3'
_refine_ls_weighting_scheme calc
_refine_ls_wR_factor_gt 0.0947
_refine_ls_wR_factor_ref 0.1020
_reflns_d_resolution_high 0.7570
_reflns_number_gt 4529
_reflns_number_total 5625
_reflns_threshold_expression I>2sigma(I)
_cod_data_source_file c6md00262e1.cif
_cod_data_source_block compound-4
_cod_original_cell_volume 1211.8(3)
_cod_database_code 7119110
_shelx_title ' nm in P-1'
_shelx_f_calc_maximum 170.53

loop_
_symmetry_equiv_pos_as_xyz
'x, y, z'
'-x, -y, -z'

loop_
_atom_site_label
_atom_site_type_symbol
_atom_site_fract_x
_atom_site_fract_y
_atom_site_fract_z
_atom_site_U_iso_or_equiv
_atom_site_adp_type
_atom_site_occupancy
_atom_site_symmetry_multiplicity
_atom_site_calc_flag
_atom_site_refinement_flags
S1 S 0.65461(4) 0.71924(4) 0.15049(3) 0.02927(10) Uani 1 1 d .
Cl1 Cl 1.16085(6) 0.09848(6) -0.31513(3) 0.05657(15) Uani 1 1 d .
O1 O 0.61516(11) 0.17124(10) 0.07966(8) 0.0306(2) Uani 1 1 d .
N3 N 0.53868(14) 0.37319(13) 0.16229(9) 0.0284(3) Uani 1 1 d .
O2 O 0.62567(14) 0.60729(11) 0.10048(9) 0.0443(3) Uani 1 1 d .
N2 N 0.35302(13) 0.43878(11) 0.30236(9) 0.0246(2) Uani 1 1 d .
N1 N 0.22580(13) 0.41613(12) 0.34514(9) 0.0254(2) Uani 1 1 d .
C15 C 0.62274(15) 0.28382(14) 0.08855(10) 0.0248(3) Uani 1 1 d .
N4 N 0.71604(14) 0.33725(13) 0.02861(9) 0.0280(3) Uani 1 1 d .
C8 C 0.39599(15) 0.53796(14) 0.34649(10) 0.0235(3) Uani 1 1 d .
C9 C 0.28232(16) 0.65526(14) 0.38382(10) 0.0255(3) Uani 1 1 d .
H9A H 0.1791 0.6715 0.3755 0.031 Uiso 1 1 calc R
C21 C 0.87249(16) 0.36119(15) -0.11894(11) 0.0298(3) Uani 1 1 d .
H21A H 0.8370 0.4574 -0.1088 0.036 Uiso 1 1 calc R
C3 C 0.21677(15) 0.31700(13) 0.29214(10) 0.0239(3) Uani 1 1 d .
C1 C 0.41841(15) 0.35629(13) 0.22226(10) 0.0239(3) Uani 1 1 d .
C12 C 0.58300(17) 0.60948(15) 0.40771(11) 0.0289(3) Uani 1 1 d .
H12A H 0.6863 0.5939 0.4150 0.035 Uiso 1 1 calc R
C2 C 0.33535(16) 0.27466(14) 0.21506(11) 0.0262(3) Uani 1 1 d .
H2A H 0.3538 0.2047 0.1682 0.031 Uiso 1 1 calc R
C4 C 0.08758(16) 0.26563(14) 0.31597(11) 0.0276(3) Uani 1 1 d .
C13 C 0.54664(16) 0.51403(15) 0.35883(10) 0.0273(3) Uani 1 1 d .
H13A H 0.6242 0.4332 0.3341 0.033 Uiso 1 1 calc R
C16 C 0.81886(15) 0.27526(14) -0.05226(10) 0.0243(3) Uani 1 1 d .
C11 C 0.47097(17) 0.72770(14) 0.44626(11) 0.0289(3) Uani 1 1 d .
C17 C 0.87286(16) 0.13461(15) -0.06807(11) 0.0292(3) Uani 1 1 d .
H17A H 0.8378 0.0751 -0.0234 0.035 Uiso 1 1 calc R
C10 C 0.32093(17) 0.74830(14) 0.43333(10) 0.0277(3) Uani 1 1 d .
H10A H 0.2430 0.8282 0.4591 0.033 Uiso 1 1 calc R
C19 C 1.02839(17) 0.16725(17) -0.21383(11) 0.0336(3) Uani 1 1 d .
C18 C 0.97782(17) 0.08061(16) -0.14894(12) 0.0338(3) Uani 1 1 d .
H18A H 1.0145 -0.0155 -0.1595 0.041 Uiso 1 1 calc R
C23 C 0.47230(18) 0.84457(16) 0.18198(13) 0.0383(4) Uani 1 1 d .
H23A H 0.4161 0.8750 0.1204 0.057 Uiso 1 1 calc R
H23B H 0.4835 0.9239 0.2102 0.057 Uiso 1 1 calc R
H23C H 0.4170 0.8037 0.2326 0.057 Uiso 1 1 calc R
C14 C 0.5111(2) 0.83017(16) 0.49936(14) 0.0417(4) Uani 1 1 d .
H14A H 0.4899 0.9153 0.4563 0.062 Uiso 1 1 calc R
H14B H 0.6189 0.7914 0.5119 0.062 Uiso 1 1 calc R
H14C H 0.4506 0.8507 0.5645 0.062 Uiso 1 1 calc R
C20 C 0.97689(17) 0.30688(16) -0.19965(11) 0.0338(3) Uani 1 1 d .
H20A H 1.0126 0.3655 -0.2448 0.041 Uiso 1 1 calc R
C22 C 0.7079(2) 0.81973(17) 0.04895(12) 0.0388(4) Uani 1 1 d .
H22A H 0.8082 0.7655 0.0184 0.058 Uiso 1 1 calc R
H22B H 0.7109 0.9035 0.0758 0.058 Uiso 1 1 calc R
H22C H 0.6339 0.8454 -0.0031 0.058 Uiso 1 1 calc R
C6 C 0.1511(2) 0.10936(17) 0.33757(17) 0.0503(5) Uani 1 1 d .
H6A H 0.2133 0.0645 0.2777 0.075 Uiso 1 1 calc R
H6B H 0.0673 0.0762 0.3526 0.075 Uiso 1 1 calc R
H6C H 0.2133 0.0871 0.3963 0.075 Uiso 1 1 calc R
C7 C -0.0111(2) 0.3353(2) 0.40857(15) 0.0525(5) Uani 1 1 d .
H7A H 0.0499 0.3131 0.4680 0.079 Uiso 1 1 calc R
H7B H -0.0949 0.3021 0.4225 0.079 Uiso 1 1 calc R
H7C H -0.0516 0.4356 0.3947 0.079 Uiso 1 1 calc R
C5 C -0.0100(2) 0.2997(2) 0.22424(14) 0.0476(4) Uani 1 1 d .
H5A H 0.0521 0.2545 0.1644 0.071 Uiso 1 1 calc R
H5B H -0.0508 0.3998 0.2100 0.071 Uiso 1 1 calc R
H5C H -0.0936 0.2665 0.2396 0.071 Uiso 1 1 calc R
H4A H 0.7054(19) 0.4166(19) 0.0406(13) 0.034(5) Uiso 1 1 d .
H3A H 0.5480(19) 0.4480(18) 0.1615(13) 0.033(5) Uiso 1 1 d .

loop_
_atom_site_aniso_label
_atom_site_aniso_U_11
_atom_site_aniso_U_22
_atom_site_aniso_U_33
_atom_site_aniso_U_23
_atom_site_aniso_U_13
_atom_site_aniso_U_12
S1 0.0310(2) 0.02510(18) 0.03194(19) 0.00042(14) 0.00017(14) -0.01142(14)
Cl1 0.0516(3) 0.0746(3) 0.0418(2) -0.0201(2) 0.0217(2) -0.0235(2)
O1 0.0332(6) 0.0242(5) 0.0358(6) -0.0068(4) 0.0078(4) -0.0136(4)
N3 0.0315(7) 0.0243(6) 0.0329(6) -0.0077(5) 0.0079(5) -0.0153(5)
O2 0.0553(7) 0.0272(6) 0.0549(7) -0.0113(5) 0.0108(6) -0.0217(5)
N2 0.0227(6) 0.0250(6) 0.0282(6) -0.0067(5) 0.0032(5) -0.0112(5)
N1 0.0223(6) 0.0248(6) 0.0293(6) -0.0037(5) 0.0027(5) -0.0095(5)
C15 0.0233(7) 0.0249(7) 0.0267(7) -0.0027(5) -0.0010(5) -0.0090(5)
N4 0.0298(6) 0.0216(6) 0.0336(6) -0.0060(5) 0.0069(5) -0.0116(5)
C8 0.0272(7) 0.0229(6) 0.0228(6) -0.0019(5) 0.0001(5) -0.0121(5)
C9 0.0245(7) 0.0246(7) 0.0275(7) -0.0018(5) -0.0010(5) -0.0090(5)
C21 0.0253(7) 0.0290(7) 0.0333(7) 0.0029(6) -0.0017(6) -0.0089(6)
C3 0.0225(7) 0.0216(6) 0.0272(7) -0.0003(5) -0.0018(5) -0.0078(5)
C1 0.0245(7) 0.0203(6) 0.0258(6) -0.0035(5) 0.0004(5) -0.0068(5)
C12 0.0272(7) 0.0312(7) 0.0316(7) -0.0002(6) -0.0051(6) -0.0140(6)
C2 0.0292(7) 0.0233(7) 0.0281(7) -0.0058(5) 0.0012(6) -0.0120(6)
C4 0.0236(7) 0.0270(7) 0.0336(7) -0.0029(6) 0.0006(6) -0.0113(6)
C13 0.0263(7) 0.0269(7) 0.0278(7) -0.0022(5) -0.0001(5) -0.0090(6)
C16 0.0208(6) 0.0280(7) 0.0242(6) -0.0010(5) -0.0025(5) -0.0087(5)
C11 0.0385(8) 0.0252(7) 0.0272(7) 0.0015(5) -0.0055(6) -0.0166(6)
C17 0.0277(7) 0.0289(7) 0.0311(7) -0.0022(6) 0.0030(6) -0.0117(6)
C10 0.0340(8) 0.0198(6) 0.0282(7) -0.0026(5) -0.0003(6) -0.0086(6)
C19 0.0266(7) 0.0472(9) 0.0256(7) -0.0067(6) 0.0031(6) -0.0120(7)
C18 0.0319(8) 0.0323(8) 0.0367(8) -0.0103(6) 0.0020(6) -0.0105(6)
C23 0.0364(9) 0.0330(8) 0.0405(9) -0.0038(7) 0.0008(7) -0.0073(7)
C14 0.0496(10) 0.0319(8) 0.0501(10) -0.0074(7) -0.0125(8) -0.0194(7)
C20 0.0285(7) 0.0431(9) 0.0291(7) 0.0077(6) -0.0010(6) -0.0143(7)
C22 0.0473(10) 0.0423(9) 0.0339(8) 0.0019(7) 0.0008(7) -0.0265(8)
C6 0.0357(9) 0.0321(9) 0.0869(14) 0.0076(9) -0.0081(9) -0.0180(7)
C7 0.0451(10) 0.0683(13) 0.0571(11) -0.0251(10) 0.0223(9) -0.0373(10)
C5 0.0397(10) 0.0607(11) 0.0523(10) 0.0067(9) -0.0131(8) -0.0295(9)

loop_
_atom_type_symbol
_atom_type_description
_atom_type_scat_dispersion_real
_atom_type_scat_dispersion_imag
_atom_type_scat_source
C C 0.0033 0.0016 'International Tables Vol C Tables 4.2.6.8 and 6.1.1.4'
H H 0.0000 0.0000 'International Tables Vol C Tables 4.2.6.8 and 6.1.1.4'
N N 0.0061 0.0033 'International Tables Vol C Tables 4.2.6.8 and 6.1.1.4'
O O 0.0106 0.0060 'International Tables Vol C Tables 4.2.6.8 and 6.1.1.4'
Cl Cl 0.1484 0.1585 'International Tables Vol C Tables 4.2.6.8 and 6.1.1.4'
S S 0.1246 0.1234 'International Tables Vol C Tables 4.2.6.8 and 6.1.1.4'

loop_
_geom_angle_atom_site_label_1
_geom_angle_atom_site_label_2
_geom_angle_atom_site_label_3
_geom_angle
O2 S1 C23 105.46(8)
O2 S1 C22 105.93(7)
C23 S1 C22 96.58(8)
C15 N3 C1 123.58(12)
C15 N3 H3A 117.3(12)
C1 N3 H3A 117.7(12)
C1 N2 N1 111.12(11)
C1 N2 C8 130.90(11)
N1 N2 C8 117.97(11)
C3 N1 N2 104.85(11)
O1 C15 N4 125.11(13)
O1 C15 N3 123.46(13)
N4 C15 N3 111.42(12)
C15 N4 C16 127.55(12)
C15 N4 H4A 114.7(12)
C16 N4 H4A 117.6(12)
C13 C8 C9 120.38(13)
C13 C8 N2 121.19(12)
C9 C8 N2 118.28(12)
C10 C9 C8 119.33(13)
C10 C9 H9A 120.3
C8 C9 H9A 120.3
C20 C21 C16 120.53(14)
C20 C21 H21A 119.7
C16 C21 H21A 119.7
N1 C3 C2 111.74(12)
N1 C3 C4 120.30(12)
C2 C3 C4 127.93(13)
N2 C1 C2 106.97(12)
N2 C1 N3 120.08(12)
C2 C1 N3 132.76(13)
C13 C12 C11 121.36(14)
C13 C12 H12A 119.3
C11 C12 H12A 119.3
C1 C2 C3 105.26(12)
C1 C2 H2A 127.4
C3 C2 H2A 127.4
C3 C4 C7 110.35(12)
C3 C4 C6 109.58(12)
C7 C4 C6 109.50(15)
C3 C4 C5 109.44(12)
C7 C4 C5 108.77(14)
C6 C4 C5 109.18(14)
C8 C13 C12 119.36(13)
C8 C13 H13A 120.3
C12 C13 H13A 120.3
C17 C16 N4 123.93(12)
C17 C16 C21 118.86(13)
N4 C16 C21 117.18(12)
C10 C11 C12 117.91(13)
C10 C11 C14 121.01(14)
C12 C11 C14 121.08(14)
C18 C17 C16 120.38(13)
C18 C17 H17A 119.8
C16 C17 H17A 119.8
C9 C10 C11 121.65(13)
C9 C10 H10A 119.2
C11 C10 H10A 119.2
C20 C19 C18 121.01(14)
C20 C19 Cl1 119.54(12)
C18 C19 Cl1 119.45(12)
C19 C18 C17 119.72(14)
C19 C18 H18A 120.1
C17 C18 H18A 120.1
S1 C23 H23A 109.5
S1 C23 H23B 109.5
H23A C23 H23B 109.5
S1 C23 H23C 109.5
H23A C23 H23C 109.5
H23B C23 H23C 109.5
C11 C14 H14A 109.5
C11 C14 H14B 109.5
H14A C14 H14B 109.5
C11 C14 H14C 109.5
H14A C14 H14C 109.5
H14B C14 H14C 109.5
C19 C20 C21 119.49(14)
C19 C20 H20A 120.3
C21 C20 H20A 120.3
S1 C22 H22A 109.5
S1 C22 H22B 109.5
H22A C22 H22B 109.5
S1 C22 H22C 109.5
H22A C22 H22C 109.5
H22B C22 H22C 109.5
C4 C6 H6A 109.5
C4 C6 H6B 109.5
H6A C6 H6B 109.5
C4 C6 H6C 109.5
H6A C6 H6C 109.5
H6B C6 H6C 109.5
C4 C7 H7A 109.5
C4 C7 H7B 109.5
H7A C7 H7B 109.5
C4 C7 H7C 109.5
H7A C7 H7C 109.5
H7B C7 H7C 109.5
C4 C5 H5A 109.5
C4 C5 H5B 109.5
H5A C5 H5B 109.5
C4 C5 H5C 109.5
H5A C5 H5C 109.5
H5B C5 H5C 109.5

loop_
_geom_bond_atom_site_label_1
_geom_bond_atom_site_label_2
_geom_bond_distance
S1 O2 1.5087(12)
S1 C23 1.7812(16)
S1 C22 1.7863(15)
Cl1 C19 1.7492(15)
O1 C15 1.2200(16)
N3 C15 1.3798(18)
N3 C1 1.3888(18)
N3 H3A 0.817(17)
N2 C1 1.3676(17)
N2 N1 1.3816(15)
N2 C8 1.4270(17)
N1 C3 1.3272(17)
C15 N4 1.3755(18)
N4 C16 1.4003(18)
N4 H4A 0.823(18)
C8 C13 1.387(2)
C8 C9 1.3893(19)
C9 C10 1.3852(19)
C9 H9A 0.9500
C21 C20 1.387(2)
C21 C16 1.4027(19)
C21 H21A 0.9500
C3 C2 1.4116(19)
C3 C4 1.5148(19)
C1 C2 1.3752(19)
C12 C13 1.390(2)
C12 C11 1.395(2)
C12 H12A 0.9500
C2 H2A 0.9500
C4 C7 1.525(2)
C4 C6 1.528(2)
C4 C5 1.533(2)
C13 H13A 0.9500
C16 C17 1.391(2)
C11 C10 1.391(2)
C11 C14 1.502(2)
C17 C18 1.391(2)
C17 H17A 0.9500
C10 H10A 0.9500
C19 C20 1.378(2)
C19 C18 1.380(2)
C18 H18A 0.9500
C23 H23A 0.9800
C23 H23B 0.9800
C23 H23C 0.9800
C14 H14A 0.9800
C14 H14B 0.9800
C14 H14C 0.9800
C20 H20A 0.9500
C22 H22A 0.9800
C22 H22B 0.9800
C22 H22C 0.9800
C6 H6A 0.9800
C6 H6B 0.9800
C6 H6C 0.9800
C7 H7A 0.9800
C7 H7B 0.9800
C7 H7C 0.9800
C5 H5A 0.9800
C5 H5B 0.9800
C5 H5C 0.9800

loop_
_geom_torsion_atom_site_label_1
_geom_torsion_atom_site_label_2
_geom_torsion_atom_site_label_3
_geom_torsion_atom_site_label_4
_geom_torsion
C1 N2 N1 C3 1.54(14)
C8 N2 N1 C3 -177.69(11)
C1 N3 C15 O1 -11.7(2)
C1 N3 C15 N4 169.15(13)
O1 C15 N4 C16 -0.3(2)
N3 C15 N4 C16 178.85(13)
C1 N2 C8 C13 -39.7(2)
N1 N2 C8 C13 139.30(13)
C1 N2 C8 C9 144.87(14)
N1 N2 C8 C9 -36.09(17)
C13 C8 C9 C10 0.1(2)
N2 C8 C9 C10 175.56(11)
N2 N1 C3 C2 -0.28(14)
N2 N1 C3 C4 -178.77(11)
N1 N2 C1 C2 -2.20(15)
C8 N2 C1 C2 176.89(13)
N1 N2 C1 N3 173.41(12)
C8 N2 C1 N3 -7.5(2)
C15 N3 C1 N2 171.63(12)
C15 N3 C1 C2 -14.1(2)
N2 C1 C2 C3 1.89(15)
N3 C1 C2 C3 -172.93(14)
N1 C3 C2 C1 -1.02(15)
C4 C3 C2 C1 177.32(13)
N1 C3 C4 C7 -4.18(19)
C2 C3 C4 C7 177.60(15)
N1 C3 C4 C6 -124.83(15)
C2 C3 C4 C6 57.0(2)
N1 C3 C4 C5 115.48(15)
C2 C3 C4 C5 -62.74(19)
C9 C8 C13 C12 -0.9(2)
N2 C8 C13 C12 -176.15(12)
C11 C12 C13 C8 1.2(2)
C15 N4 C16 C17 -18.0(2)
C15 N4 C16 C21 163.76(14)
C20 C21 C16 C17 0.4(2)
C20 C21 C16 N4 178.71(13)
C13 C12 C11 C10 -0.7(2)
C13 C12 C11 C14 179.77(13)
N4 C16 C17 C18 -178.42(13)
C21 C16 C17 C18 -0.2(2)
C8 C9 C10 C11 0.3(2)
C12 C11 C10 C9 -0.1(2)
C14 C11 C10 C9 179.48(13)
C20 C19 C18 C17 0.2(2)
Cl1 C19 C18 C17 179.80(12)
C16 C17 C18 C19 -0.1(2)
C18 C19 C20 C21 -0.1(2)
Cl1 C19 C20 C21 -179.63(11)
C16 C21 C20 C19 -0.3(2)
